data_4082594
loop_
_publ_author_name
'K\"ampfe, Alexander'
'Kroke, Edwin'
'Wagler, J\"org'

_publ_section_title
;
 Silicon Compounds of 1,1-Bis(pyrrol-2-yl)ethenes: Molecular Structures
 and Chemical and Spectroscopic Properties
;
_journal_issue 1
_journal_name_full Organometallics
_journal_page_first 112
_journal_paper_doi 10.1021/om400868w
_journal_volume 33
_journal_year 2014
_chemical_formula_moiety 'C14 H14 N2 O6 Si'
_chemical_formula_sum 'C14 H14 N2 O6 Si'
_chemical_formula_weight 334.36
_chemical_name_systematic
;
 ?
;
_space_group_IT_number 14
_symmetry_cell_setting monoclinic
_symmetry_space_group_name_Hall '-P 2ybc'
_symmetry_space_group_name_H-M 'P 1 21/c 1'
_atom_sites_solution_hydrogens geom
_atom_sites_solution_primary direct
_atom_sites_solution_secondary difmap
_audit_creation_method SHELXL-97
_cell_angle_alpha 90.00
_cell_angle_beta 117.734(4)
_cell_angle_gamma 90.00
_cell_formula_units_Z 4
_cell_length_a 11.9700(7)
_cell_length_b 11.2769(5)
_cell_length_c 12.7707(7)
_cell_measurement_reflns_used 10452
_cell_measurement_temperature 150(2)
_cell_measurement_theta_max 25.08
_cell_measurement_theta_min 1.92
_cell_volume 1525.81(15)
_computing_cell_refinement 'STOE X-AREA'
_computing_data_collection 'STOE X-AREA'
_computing_data_reduction 'STOE X-RED'
_computing_molecular_graphics 'ORTEP32 (Farugia)'
_computing_publication_material 'CIFTAB (Sheldrick)'
_computing_structure_refinement 'SHELXL-97 (Sheldrick, 1997)'
_computing_structure_solution 'SHELXS-97 (Sheldrick, 1990)'
_diffrn_ambient_temperature 150(2)
_diffrn_measured_fraction_theta_full 1.000
_diffrn_measured_fraction_theta_max 1.000
_diffrn_measurement_device_type 'Stoe IPDS-2'
_diffrn_measurement_method 'omega scans'
_diffrn_radiation_monochromator graphite
_diffrn_radiation_source 'fine-focus sealed tube'
_diffrn_radiation_type MoK\a
_diffrn_radiation_wavelength 0.71073
_diffrn_reflns_av_R_equivalents 0.0924
_diffrn_reflns_av_sigmaI/netI 0.0477
_diffrn_reflns_limit_h_max 14
_diffrn_reflns_limit_h_min -13
_diffrn_reflns_limit_k_max 13
_diffrn_reflns_limit_k_min -13
_diffrn_reflns_limit_l_max 15
_diffrn_reflns_limit_l_min -15
_diffrn_reflns_number 13873
_diffrn_reflns_theta_full 25.00
_diffrn_reflns_theta_max 25.00
_diffrn_reflns_theta_min 1.92
_exptl_absorpt_coefficient_mu 0.187
_exptl_absorpt_correction_type none
_exptl_crystal_colour colorless
_exptl_crystal_density_diffrn 1.456
_exptl_crystal_density_method 'not measured'
_exptl_crystal_description needle
_exptl_crystal_F_000 696
_exptl_crystal_size_max 0.35
_exptl_crystal_size_mid 0.12
_exptl_crystal_size_min 0.10
_refine_diff_density_max 0.253
_refine_diff_density_min -0.331
_refine_diff_density_rms 0.058
_refine_ls_extinction_method none
_refine_ls_goodness_of_fit_ref 1.098
_refine_ls_hydrogen_treatment constr
_refine_ls_matrix_type full
_refine_ls_number_parameters 210
_refine_ls_number_reflns 2693
_refine_ls_number_restraints 0
_refine_ls_restrained_S_all 1.098
_refine_ls_R_factor_all 0.0736
_refine_ls_R_factor_gt 0.0494
_refine_ls_shift/su_max 0.001
_refine_ls_shift/su_mean 0.000
_refine_ls_structure_factor_coef Fsqd
_refine_ls_weighting_details 'calc w=1/[\s^2^(Fo^2^)+(0.0502P)^2^+0.8568P] where P=(Fo^2^+2Fc^2^)/3'
_refine_ls_weighting_scheme calc
_refine_ls_wR_factor_gt 0.1089
_refine_ls_wR_factor_ref 0.1184
_reflns_number_gt 2055
_reflns_number_total 2693
_reflns_threshold_expression >2sigma(I)
_cod_data_source_file om400868w_si_002.cif
_cod_data_source_block compound5
_cod_original_cell_volume 1525.81(14)
_cod_original_sg_symbol_Hall -P2ybc
_cod_original_sg_symbol_H-M P21/c
_cod_database_code 4082594

loop_
_symmetry_equiv_pos_as_xyz
'x, y, z'
'-x, y+1/2, -z+1/2'
'-x, -y, -z'
'x, -y-1/2, z-1/2'

loop_
_atom_site_label
_atom_site_type_symbol
_atom_site_fract_x
_atom_site_fract_y
_atom_site_fract_z
_atom_site_U_iso_or_equiv
_atom_site_adp_type
_atom_site_occupancy
_atom_site_symmetry_multiplicity
_atom_site_calc_flag
_atom_site_refinement_flags
Si1 Si 0.69894(7) 0.30213(6) 0.02968(6) 0.0257(2) Uani 1 1 d .
O1 O 0.84351(17) 0.29936(17) 0.04551(15) 0.0335(5) Uani 1 1 d .
O2 O 1.1217(2) 0.3206(2) -0.26297(19) 0.0450(5) Uani 1 1 d .
O3 O 1.0049(2) 0.47653(18) -0.32929(18) 0.0436(5) Uani 1 1 d .
O4 O 0.67419(18) 0.16908(16) 0.07024(16) 0.0330(5) Uani 1 1 d .
O5 O 0.6904(2) -0.30660(17) -0.17513(19) 0.0441(5) Uani 1 1 d .
O6 O 0.6556(3) -0.37124(18) -0.0343(2) 0.0564(6) Uani 1 1 d .
N1 N 1.0420(2) 0.3892(2) -0.26380(19) 0.0326(5) Uani 1 1 d .
N2 N 0.6741(2) -0.2902(2) -0.0885(2) 0.0348(5) Uani 1 1 d .
C1 C 0.8883(2) 0.3228(2) -0.0338(2) 0.0273(6) Uani 1 1 d .
C2 C 0.8657(2) 0.4304(2) -0.0916(2) 0.0293(6) Uani 1 1 d .
H2 H 0.8162 0.4889 -0.0788 0.035 Uiso 1 1 calc R
C3 C 0.9154(2) 0.4532(2) -0.1683(2) 0.0295(6) Uani 1 1 d .
H3 H 0.9000 0.5267 -0.2090 0.035 Uiso 1 1 calc R
C4 C 0.9879(2) 0.3666(2) -0.1844(2) 0.0277(6) Uani 1 1 d .
C5 C 1.0112(2) 0.2585(2) -0.1270(2) 0.0301(6) Uani 1 1 d .
H5 H 1.0610 0.2003 -0.1397 0.036 Uiso 1 1 calc R
C6 C 0.9611(2) 0.2363(2) -0.0509(2) 0.0304(6) Uani 1 1 d .
H6 H 0.9763 0.1626 -0.0106 0.036 Uiso 1 1 calc R
C7 C 0.6764(2) 0.0586(2) 0.0285(2) 0.0276(6) Uani 1 1 d .
C8 C 0.7028(3) 0.0376(2) -0.0650(2) 0.0311(6) Uani 1 1 d .
H8 H 0.7213 0.1022 -0.1023 0.037 Uiso 1 1 calc R
C9 C 0.7024(3) -0.0769(2) -0.1038(2) 0.0305(6) Uani 1 1 d .
H9 H 0.7199 -0.0920 -0.1679 0.037 Uiso 1 1 calc R
C10 C 0.6759(2) -0.1689(2) -0.0473(2) 0.0268(6) Uani 1 1 d .
C11 C 0.6523(2) -0.1500(2) 0.0478(2) 0.0305(6) Uani 1 1 d .
H11 H 0.6367 -0.2150 0.0865 0.037 Uiso 1 1 calc R
C12 C 0.6519(2) -0.0355(2) 0.0854(2) 0.0285(6) Uani 1 1 d .
H12 H 0.6350 -0.0209 0.1500 0.034 Uiso 1 1 calc R
C13 C 0.5835(3) 0.3355(3) -0.1248(2) 0.0363(6) Uani 1 1 d .
H13A H 0.5886 0.4197 -0.1409 0.054 Uiso 1 1 calc R
H13B H 0.4983 0.3171 -0.1370 0.054 Uiso 1 1 calc R
H13C H 0.6024 0.2873 -0.1785 0.054 Uiso 1 1 calc R
C14 C 0.6928(3) 0.4002(2) 0.1409(3) 0.0359(6) Uani 1 1 d .
H14A H 0.7595 0.3782 0.2194 0.054 Uiso 1 1 calc R
H14B H 0.6104 0.3927 0.1391 0.054 Uiso 1 1 calc R
H14C H 0.7052 0.4825 0.1237 0.054 Uiso 1 1 calc R

loop_
_atom_site_aniso_label
_atom_site_aniso_U_11
_atom_site_aniso_U_22
_atom_site_aniso_U_33
_atom_site_aniso_U_23
_atom_site_aniso_U_13
_atom_site_aniso_U_12
Si1 0.0316(4) 0.0224(4) 0.0248(4) 0.0000(3) 0.0144(3) -0.0007(3)
O1 0.0358(11) 0.0407(11) 0.0280(10) 0.0048(8) 0.0181(8) 0.0030(9)
O2 0.0426(12) 0.0557(14) 0.0466(12) 0.0062(10) 0.0290(10) 0.0072(11)
O3 0.0604(14) 0.0373(12) 0.0401(12) 0.0065(9) 0.0292(11) -0.0041(10)
O4 0.0499(12) 0.0217(9) 0.0347(10) -0.0001(7) 0.0258(9) -0.0013(8)
O5 0.0636(14) 0.0304(11) 0.0442(12) -0.0047(9) 0.0299(11) 0.0026(10)
O6 0.0966(19) 0.0227(11) 0.0664(15) 0.0032(10) 0.0518(14) -0.0053(11)
N1 0.0324(12) 0.0350(13) 0.0295(12) -0.0004(10) 0.0137(10) -0.0069(11)
N2 0.0384(13) 0.0238(12) 0.0394(13) 0.0009(10) 0.0157(11) 0.0000(10)
C1 0.0277(13) 0.0319(14) 0.0220(12) -0.0012(10) 0.0112(10) -0.0030(11)
C2 0.0315(14) 0.0246(14) 0.0302(14) -0.0038(11) 0.0131(12) -0.0001(11)
C3 0.0330(15) 0.0226(13) 0.0292(14) 0.0011(10) 0.0114(11) -0.0023(11)
C4 0.0261(13) 0.0319(14) 0.0251(13) -0.0014(10) 0.0118(11) -0.0068(11)
C5 0.0315(14) 0.0291(14) 0.0323(14) -0.0004(11) 0.0170(12) 0.0019(11)
C6 0.0326(14) 0.0278(14) 0.0305(14) 0.0025(11) 0.0145(12) 0.0026(11)
C7 0.0298(14) 0.0241(13) 0.0285(13) 0.0003(10) 0.0131(11) 0.0006(10)
C8 0.0426(16) 0.0246(13) 0.0299(14) 0.0009(11) 0.0202(12) -0.0047(12)
C9 0.0378(15) 0.0284(14) 0.0279(14) -0.0005(11) 0.0175(12) -0.0006(12)
C10 0.0271(13) 0.0204(13) 0.0311(13) 0.0012(10) 0.0122(11) 0.0021(10)
C11 0.0313(14) 0.0262(14) 0.0346(14) 0.0065(11) 0.0160(12) 0.0002(11)
C12 0.0320(15) 0.0286(14) 0.0269(13) 0.0030(10) 0.0153(12) 0.0000(11)
C13 0.0355(16) 0.0345(15) 0.0348(15) 0.0028(12) 0.0128(12) -0.0028(12)
C14 0.0451(17) 0.0283(15) 0.0388(15) -0.0032(12) 0.0233(14) 0.0023(12)

loop_
_atom_type_symbol
_atom_type_description
_atom_type_scat_dispersion_real
_atom_type_scat_dispersion_imag
_atom_type_scat_source
C C 0.0033 0.0016 'International Tables Vol C Tables 4.2.6.8 and 6.1.1.4'
H H 0.0000 0.0000 'International Tables Vol C Tables 4.2.6.8 and 6.1.1.4'
N N 0.0061 0.0033 'International Tables Vol C Tables 4.2.6.8 and 6.1.1.4'
O O 0.0106 0.0060 'International Tables Vol C Tables 4.2.6.8 and 6.1.1.4'
Si Si 0.0817 0.0704 'International Tables Vol C Tables 4.2.6.8 and 6.1.1.4'

loop_
_geom_angle_atom_site_label_1
_geom_angle_atom_site_label_2
_geom_angle_atom_site_label_3
_geom_angle
O1 Si1 O4 105.95(10)
O1 Si1 C14 109.62(12)
O4 Si1 C14 103.14(11)
O1 Si1 C13 110.87(12)
O4 Si1 C13 111.39(12)
C14 Si1 C13 115.24(14)
C1 O1 Si1 130.85(16)
C7 O4 Si1 131.90(17)
O2 N1 O3 122.9(2)
O2 N1 C4 118.6(2)
O3 N1 C4 118.4(2)
O5 N2 O6 123.0(2)
O5 N2 C10 119.0(2)
O6 N2 C10 118.0(2)
O1 C1 C2 121.1(2)
O1 C1 C6 118.0(2)
C2 C1 C6 120.8(2)
C1 C2 C3 120.0(2)
C1 C2 H2 120.0
C3 C2 H2 120.0
C4 C3 C2 118.6(2)
C4 C3 H3 120.7
C2 C3 H3 120.7
C5 C4 C3 121.9(2)
C5 C4 N1 118.6(2)
C3 C4 N1 119.4(2)
C6 C5 C4 119.1(2)
C6 C5 H5 120.4
C4 C5 H5 120.4
C5 C6 C1 119.5(2)
C5 C6 H6 120.2
C1 C6 H6 120.2
O4 C7 C8 123.0(2)
O4 C7 C12 116.5(2)
C8 C7 C12 120.4(2)
C9 C8 C7 120.1(2)
C9 C8 H8 119.9
C7 C8 H8 119.9
C10 C9 C8 118.6(2)
C10 C9 H9 120.7
C8 C9 H9 120.7
C9 C10 C11 122.1(2)
C9 C10 N2 118.9(2)
C11 C10 N2 119.0(2)
C12 C11 C10 119.1(2)
C12 C11 H11 120.5
C10 C11 H11 120.5
C11 C12 C7 119.7(2)
C11 C12 H12 120.1
C7 C12 H12 120.1
Si1 C13 H13A 109.5
Si1 C13 H13B 109.5
H13A C13 H13B 109.5
Si1 C13 H13C 109.5
H13A C13 H13C 109.5
H13B C13 H13C 109.5
Si1 C14 H14A 109.5
Si1 C14 H14B 109.5
H14A C14 H14B 109.5
Si1 C14 H14C 109.5
H14A C14 H14C 109.5
H14B C14 H14C 109.5

loop_
_geom_bond_atom_site_label_1
_geom_bond_atom_site_label_2
_geom_bond_distance
Si1 O1 1.6465(19)
Si1 O4 1.6584(18)
Si1 C14 1.828(3)
Si1 C13 1.845(3)
O1 C1 1.374(3)
O2 N1 1.225(3)
O3 N1 1.233(3)
O4 C7 1.360(3)
O5 N2 1.223(3)
O6 N2 1.228(3)
N1 C4 1.457(3)
N2 C10 1.462(3)
C1 C2 1.381(4)
C1 C6 1.392(4)
C2 C3 1.386(4)
C2 H2 0.9500
C3 C4 1.384(4)
C3 H3 0.9500
C4 C5 1.382(4)
C5 C6 1.381(4)
C5 H5 0.9500
C6 H6 0.9500
C7 C8 1.391(4)
C7 C12 1.392(4)
C8 C9 1.383(4)
C8 H8 0.9500
C9 C10 1.382(4)
C9 H9 0.9500
C10 C11 1.386(4)
C11 C12 1.378(4)
C11 H11 0.9500
C12 H12 0.9500
C13 H13A 0.9800
C13 H13B 0.9800
C13 H13C 0.9800
C14 H14A 0.9800
C14 H14B 0.9800
C14 H14C 0.9800

loop_
_geom_torsion_atom_site_label_1
_geom_torsion_atom_site_label_2
_geom_torsion_atom_site_label_3
_geom_torsion_atom_site_label_4
_geom_torsion
O4 Si1 O1 C1 124.5(2)
C14 Si1 O1 C1 -124.8(2)
C13 Si1 O1 C1 3.5(3)
O1 Si1 O4 C7 -59.5(3)
C14 Si1 O4 C7 -174.7(2)
C13 Si1 O4 C7 61.2(3)
Si1 O1 C1 C2 56.9(3)
Si1 O1 C1 C6 -125.4(2)
O1 C1 C2 C3 177.9(2)
C6 C1 C2 C3 0.3(4)
C1 C2 C3 C4 -0.5(4)
C2 C3 C4 C5 0.4(4)
C2 C3 C4 N1 -179.4(2)
O2 N1 C4 C5 -11.4(3)
O3 N1 C4 C5 168.3(2)
O2 N1 C4 C3 168.5(2)
O3 N1 C4 C3 -11.8(4)
C3 C4 C5 C6 -0.3(4)
N1 C4 C5 C6 179.6(2)
C4 C5 C6 C1 0.1(4)
O1 C1 C6 C5 -177.8(2)
C2 C1 C6 C5 -0.1(4)
Si1 O4 C7 C8 0.1(4)
Si1 O4 C7 C12 179.35(19)
O4 C7 C8 C9 -179.4(2)
C12 C7 C8 C9 1.4(4)
C7 C8 C9 C10 -0.4(4)
C8 C9 C10 C11 -1.2(4)
C8 C9 C10 N2 179.5(2)
O5 N2 C10 C9 -3.3(4)
O6 N2 C10 C9 177.1(3)
O5 N2 C10 C11 177.3(2)
O6 N2 C10 C11 -2.3(4)
C9 C10 C11 C12 1.7(4)
N2 C10 C11 C12 -178.9(2)
C10 C11 C12 C7 -0.7(4)
O4 C7 C12 C11 179.9(2)
C8 C7 C12 C11 -0.9(4)
